data_7719595
loop_
_publ_author_name
'Farmer-Mason, Katelynn M'
'Bacon, Jeffrey W.'
'Cueny, Eric S.'

_publ_section_title
;
 Stability of metal-metal interactions in dinuclear Pt-Au complexes as a
 function of bridging Pt-arene ring electronics.
;
_journal_issue 43
_journal_name_full 'Dalton transactions (Cambridge, England : 2003)'
_journal_page_first 16241
_journal_page_last 16253
_journal_paper_doi 10.1039/d5dt02048d
_journal_volume 54
_journal_year 2025
_chemical_formula_moiety 'C38 H28 N O P Pt, C H2 Cl2'
_chemical_formula_sum 'C39 H30 Cl2 N O P Pt'
_chemical_formula_weight 825.60
_space_group_crystal_system orthorhombic
_space_group_IT_number 19
_space_group_name_Hall 'P 2ac 2ab'
_space_group_name_H-M_alt 'P 21 21 21'
_atom_sites_solution_hydrogens geom
_atom_sites_solution_primary iterative
_audit_update_record
;
2025-05-23 deposited with the CCDC.	2025-10-10 downloaded from the CCDC.
;
_cell_angle_alpha 90
_cell_angle_beta 90
_cell_angle_gamma 90
_cell_formula_units_Z 4
_cell_length_a 8.7539(9)
_cell_length_b 15.0548(15)
_cell_length_c 24.397(3)
_cell_measurement_reflns_used 9466
_cell_measurement_temperature 100.00
_cell_measurement_theta_max 72.153
_cell_measurement_theta_min 5.365
_cell_volume 3215.2(6)
_computing_cell_refinement 'SAINT V8.40A (Bruker, 2019)'
_computing_data_collection 'APEX5 (Bruker, 2016)'
_computing_data_reduction 'SAINT V8.40A (Bruker, 2019)'
_computing_molecular_graphics 'Olex2 1.5 (Dolomanov et al., 2009)'
_computing_publication_material 'Olex2 1.5 (Dolomanov et al., 2009)'
_computing_structure_refinement 'SHELXL 2018/3 (Sheldrick, 2015)'
_computing_structure_solution 'SHELXT  (Sheldrick, 2015)'
_diffrn_ambient_temperature 100.00
_diffrn_measured_fraction_theta_full 0.997
_diffrn_measured_fraction_theta_max 0.993
_diffrn_measurement_device_type 'Bruker D8 Venture'
_diffrn_measurement_method '\f and \w scans'
_diffrn_radiation_monochromator 'Helios Cu'
_diffrn_radiation_type CuK\a
_diffrn_radiation_wavelength 1.54178
_diffrn_reflns_av_R_equivalents 0.0635
_diffrn_reflns_av_unetI/netI 0.0276
_diffrn_reflns_Laue_measured_fraction_full 0.997
_diffrn_reflns_Laue_measured_fraction_max 0.993
_diffrn_reflns_limit_h_max 10
_diffrn_reflns_limit_h_min -10
_diffrn_reflns_limit_k_max 18
_diffrn_reflns_limit_k_min -18
_diffrn_reflns_limit_l_max 29
_diffrn_reflns_limit_l_min -29
_diffrn_reflns_number 68595
_diffrn_reflns_point_group_measured_fraction_full 0.992
_diffrn_reflns_point_group_measured_fraction_max 0.980
_diffrn_reflns_theta_full 67.679
_diffrn_reflns_theta_max 72.386
_diffrn_reflns_theta_min 3.450
_diffrn_source 'microfocus sealed tube'
_diffrn_source_current 1.2
_diffrn_source_power 0.06
_diffrn_source_voltage 50.0
_exptl_absorpt_coefficient_mu 10.421
_exptl_absorpt_correction_T_max 0.4529
_exptl_absorpt_correction_T_min 0.2494
_exptl_absorpt_correction_type numerical
_exptl_absorpt_process_details
;
SADABS-2016/2 (Bruker,2016/2) was used for absorption correction.
wR2(int) was 0.1330 before and 0.1112 after correction.
The Ratio of minimum to maximum transmission is 0.5507.
The \l/2 correction factor is Not present.
;
_exptl_crystal_colour 'clear light orange'
_exptl_crystal_colour_lustre clear
_exptl_crystal_colour_modifier light
_exptl_crystal_colour_primary orange
_exptl_crystal_density_diffrn 1.706
_exptl_crystal_description irregular
_exptl_crystal_F_000 1624
_exptl_crystal_size_max 0.171
_exptl_crystal_size_mid 0.122
_exptl_crystal_size_min 0.118
_refine_diff_density_max 0.834
_refine_diff_density_min -1.288
_refine_diff_density_rms 0.109
_refine_ls_abs_structure_details
;
 Refined as an inversion twin.
;
_refine_ls_abs_structure_Flack 0.252(12)
_refine_ls_extinction_method none
_refine_ls_goodness_of_fit_ref 1.167
_refine_ls_hydrogen_treatment constr
_refine_ls_matrix_type full
_refine_ls_number_parameters 408
_refine_ls_number_reflns 6240
_refine_ls_number_restraints 0
_refine_ls_restrained_S_all 1.167
_refine_ls_R_factor_all 0.0267
_refine_ls_R_factor_gt 0.0265
_refine_ls_shift/su_max 0.001
_refine_ls_shift/su_mean 0.000
_refine_ls_structure_factor_coef Fsqd
_refine_ls_weighting_details 'w=1/[\s^2^(Fo^2^)+(0.0206P)^2^+6.9375P] where P=(Fo^2^+2Fc^2^)/3'
_refine_ls_weighting_scheme calc
_refine_ls_wR_factor_gt 0.0643
_refine_ls_wR_factor_ref 0.0644
_reflns_Friedel_coverage 0.748
_reflns_Friedel_fraction_full 0.987
_reflns_Friedel_fraction_max 0.964
_reflns_number_gt 6208
_reflns_number_total 6240
_reflns_threshold_expression 'I > 2\s(I)'
_publcif_datablock.id {b8d9c9d9-1761-4a4e-8637-8b55e46a7a34}

_cod_data_source_file d5dt02048d3.cif
_cod_data_source_block kmf1117_0m_a
_cod_depositor_comments 'Adding full bibliography for 7719592--7719599.cif.'
_cod_original_cell_volume 3215.3(6)
_cod_database_code 7719595
_shelx_space_group_comment
;
The symmetry employed for this shelxl refinement is uniquely defined
by the following loop, which should always be used as a source of
symmetry information in preference to the above space-group names.
They are only intended as comments.
;
_shelx_estimated_absorpt_t_max 0.373
_shelx_estimated_absorpt_t_min 0.269
_olex2_refinement_description
;
1. Twinned data refinement
 Scales: 0.748(12)
 0.252(12)
2. Fixed Uiso
 At 1.2 times of:
  All C(H) groups, All C(H,H) groups
 At 1.5 times of:
  All C(H,H,H) groups
3.a Secondary CH2 refined with riding coordinates:
 C1S(H1SA,H1SB)
3.b Aromatic/amide H refined with riding coordinates:
 C7(H7), C30(H30), C32(H32), C10(H10), C31(H31), C22(H22), C34(H34), C23(H23),
 C9(H9), C38(H38), C26(H26), C19(H19), C35(H35), C18(H18), C29(H29), C36(H36),
 C4(H4), C28(H28), C24(H24), C17(H17), C3(H3), C37(H37), C14(H14), C25(H25),
 C13(H13)
3.c Idealised Me refined as rotating group:
 C1(H1A,H1B,H1C)
;
_olex2_submission_special_instructions 'No special instructions were received'
_publcif_funding_html
;
;

loop_
_space_group_symop_operation_xyz
'x, y, z'
'-x+1/2, -y, z+1/2'
'-x, y+1/2, -z+1/2'
'x+1/2, -y+1/2, -z'

loop_
_atom_site_label
_atom_site_type_symbol
_atom_site_fract_x
_atom_site_fract_y
_atom_site_fract_z
_atom_site_U_iso_or_equiv
_atom_site_adp_type
_atom_site_occupancy
_atom_site_site_symmetry_order
_atom_site_calc_flag
_atom_site_refinement_flags_posn
_atom_site_refinement_flags_adp
_atom_site_refinement_flags_occupancy
_atom_site_disorder_assembly
_atom_site_disorder_group
Pt1 Pt 0.39742(3) 0.54368(2) 0.56084(2) 0.02240(8) Uani 1 1 d . . . . .
P1 P 0.49076(17) 0.44281(11) 0.61799(6) 0.0232(3) Uani 1 1 d . . . . .
Cl1S Cl -0.0424(2) 0.53021(14) 0.50128(8) 0.0512(5) Uani 1 1 d . . . . .
Cl2S Cl -0.0502(3) 0.50369(17) 0.38311(9) 0.0582(6) Uani 1 1 d . . . . .
N1 N 0.2989(6) 0.6363(4) 0.5117(2) 0.0267(11) Uani 1 1 d . . . . .
C16 C 0.3928(7) 0.5464(4) 0.4410(2) 0.0334(13) Uani 1 1 d . . . . .
C12 C 0.3063(8) 0.6216(5) 0.4569(3) 0.0316(15) Uani 1 1 d . . . . .
O1 O 0.2656(6) 0.7048(3) 0.7635(2) 0.0388(12) Uani 1 1 d . . . . .
C6 C 0.3107(7) 0.6299(4) 0.6188(3) 0.0270(13) Uani 1 1 d . . . . .
C20 C 0.4627(8) 0.4938(5) 0.4839(3) 0.0284(14) Uani 1 1 d . . . . .
C8 C 0.2230(8) 0.7033(5) 0.5341(3) 0.0308(15) Uani 1 1 d . . . . .
C15 C 0.4087(9) 0.5292(5) 0.3840(3) 0.0385(16) Uani 1 1 d . . . . .
C7 C 0.3224(8) 0.6321(5) 0.6757(3) 0.0287(13) Uani 1 1 d . . . . .
H7 H 0.374373 0.585233 0.693904 0.034 Uiso 1 1 calc R U . . .
C33 C 0.3501(8) 0.3906(4) 0.6626(3) 0.0288(14) Uani 1 1 d . . . . .
C30 C 0.8820(9) 0.5676(5) 0.7181(3) 0.0362(16) Uani 1 1 d . . . . .
H30 H 0.964419 0.593432 0.737826 0.043 Uiso 1 1 calc R U . . .
C27 C 0.6407(7) 0.4905(4) 0.6604(3) 0.0254(14) Uani 1 1 d . . . . .
C32 C 0.7495(7) 0.5424(5) 0.6336(3) 0.0303(13) Uani 1 1 d . . . . .
H32 H 0.741009 0.551593 0.595242 0.036 Uiso 1 1 calc R U . . .
C10 C 0.1554(8) 0.7523(5) 0.4430(4) 0.0387(17) Uani 1 1 d . . . . .
H10 H 0.104014 0.792882 0.419557 0.046 Uiso 1 1 calc R U . . .
C21 C 0.5759(8) 0.3428(4) 0.5899(3) 0.0285(14) Uani 1 1 d . . . . .
C31 C 0.8700(8) 0.5808(5) 0.6620(3) 0.0347(16) Uani 1 1 d . . . . .
H31 H 0.943559 0.615767 0.643218 0.042 Uiso 1 1 calc R U . . .
C22 C 0.7319(9) 0.3268(5) 0.5893(3) 0.0364(16) Uani 1 1 d . . . . .
H22 H 0.800600 0.368961 0.604540 0.044 Uiso 1 1 calc R U . . .
C34 C 0.1961(8) 0.4138(5) 0.6589(3) 0.0315(14) Uani 1 1 d . . . . .
H34 H 0.166676 0.463842 0.637622 0.038 Uiso 1 1 calc R U . . .
C23 C 0.7872(10) 0.2482(5) 0.5661(4) 0.0464(19) Uani 1 1 d . . . . .
H23 H 0.894102 0.237153 0.565854 0.056 Uiso 1 1 calc R U . . .
C9 C 0.1497(9) 0.7649(5) 0.4994(3) 0.0363(16) Uani 1 1 d . . . . .
H9 H 0.097102 0.814449 0.514379 0.044 Uiso 1 1 calc R U . . .
C38 C 0.3919(9) 0.3182(4) 0.6951(3) 0.0325(14) Uani 1 1 d . . . . .
H38 H 0.496614 0.302811 0.698773 0.039 Uiso 1 1 calc R U . . .
C26 C 0.4770(9) 0.2804(4) 0.5662(3) 0.0363(15) Uani 1 1 d . . . . .
H26 H 0.370195 0.291400 0.565471 0.044 Uiso 1 1 calc R U . . .
C5 C 0.2311(8) 0.7039(4) 0.5938(3) 0.0279(14) Uani 1 1 d . . . . .
C1S C -0.1258(9) 0.5639(5) 0.4390(4) 0.0475(18) Uani 1 1 d . . . . .
H1SA H -0.107103 0.628061 0.433418 0.057 Uiso 1 1 calc R U . . .
H1SB H -0.237677 0.554492 0.440815 0.057 Uiso 1 1 calc R U . . .
C19 C 0.5538(9) 0.4270(5) 0.4648(3) 0.0363(17) Uani 1 1 d . . . . .
H19 H 0.608097 0.391867 0.490602 0.044 Uiso 1 1 calc R U . . .
C35 C 0.0857(9) 0.3647(5) 0.6860(3) 0.0379(15) Uani 1 1 d . . . . .
H35 H -0.018860 0.381063 0.683372 0.045 Uiso 1 1 calc R U . . .
C18 C 0.5717(9) 0.4071(5) 0.4076(3) 0.0398(18) Uani 1 1 d . . . . .
H18 H 0.636024 0.359412 0.396825 0.048 Uiso 1 1 calc R U . . .
C29 C 0.7735(8) 0.5165(5) 0.7457(3) 0.0379(17) Uani 1 1 d . . . . .
H29 H 0.780802 0.508560 0.784275 0.046 Uiso 1 1 calc R U . . .
C2 C 0.2602(8) 0.7011(5) 0.7071(3) 0.0314(15) Uani 1 1 d . . . . .
C36 C 0.1277(9) 0.2921(5) 0.7166(3) 0.0383(17) Uani 1 1 d . . . . .
H36 H 0.051498 0.257476 0.734257 0.046 Uiso 1 1 calc R U . . .
C4 C 0.1676(8) 0.7721(5) 0.6260(3) 0.0331(15) Uani 1 1 d . . . . .
H4 H 0.112553 0.819012 0.609024 0.040 Uiso 1 1 calc R U . . .
C28 C 0.6550(8) 0.4774(5) 0.7168(3) 0.0321(16) Uani 1 1 d . . . . .
H28 H 0.582767 0.441396 0.735518 0.039 Uiso 1 1 calc R U . . .
C24 C 0.6903(11) 0.1868(6) 0.5437(3) 0.048(2) Uani 1 1 d . . . . .
H24 H 0.729761 0.133760 0.528095 0.058 Uiso 1 1 calc R U . . .
C17 C 0.4989(9) 0.4548(6) 0.3692(3) 0.0436(18) Uani 1 1 d . . . . .
H17 H 0.507943 0.438593 0.331739 0.052 Uiso 1 1 calc R U . . .
C3 C 0.1851(9) 0.7706(5) 0.6818(3) 0.0352(16) Uani 1 1 d . . . . .
H3 H 0.145240 0.817916 0.703249 0.042 Uiso 1 1 calc R U . . .
C37 C 0.2813(10) 0.2687(5) 0.7220(3) 0.0397(17) Uani 1 1 d . . . . .
H37 H 0.309900 0.219346 0.743959 0.048 Uiso 1 1 calc R U . . .
C11 C 0.2356(9) 0.6808(5) 0.4201(3) 0.0386(18) Uani 1 1 d . . . . .
C14 C 0.3349(11) 0.5874(6) 0.3468(3) 0.050(2) Uani 1 1 d . . . . .
H14 H 0.343559 0.575580 0.308652 0.059 Uiso 1 1 calc R U . . .
C25 C 0.5354(11) 0.2024(5) 0.5438(3) 0.0431(19) Uani 1 1 d . . . . .
H25 H 0.467883 0.159667 0.528582 0.052 Uiso 1 1 calc R U . . .
C13 C 0.2516(10) 0.6599(6) 0.3629(3) 0.045(2) Uani 1 1 d . . . . .
H13 H 0.204166 0.696537 0.336206 0.054 Uiso 1 1 calc R U . . .
C1 C 0.3387(10) 0.6327(5) 0.7918(3) 0.0398(17) Uani 1 1 d . . . . .
H1A H 0.285809 0.577027 0.783235 0.060 Uiso 1 1 calc R U . . .
H1B H 0.334505 0.643354 0.831425 0.060 Uiso 1 1 calc R U . . .
H1C H 0.445501 0.628525 0.780114 0.060 Uiso 1 1 calc R U . . .

loop_
_atom_site_aniso_label
_atom_site_aniso_U_11
_atom_site_aniso_U_22
_atom_site_aniso_U_33
_atom_site_aniso_U_23
_atom_site_aniso_U_13
_atom_site_aniso_U_12
Pt1 0.02137(12) 0.02089(12) 0.02495(12) 0.00056(10) 0.00133(10) 0.00106(10)
P1 0.0212(7) 0.0240(8) 0.0246(7) 0.0017(6) 0.0024(6) 0.0021(6)
Cl1S 0.0516(11) 0.0484(12) 0.0537(10) -0.0100(9) 0.0064(9) -0.0105(9)
Cl2S 0.0504(12) 0.0719(14) 0.0523(12) 0.0028(10) 0.0057(9) -0.0032(10)
N1 0.025(3) 0.025(3) 0.030(3) -0.003(2) 0.000(2) -0.004(2)
C16 0.035(3) 0.037(3) 0.029(3) -0.002(4) -0.003(3) -0.009(4)
C12 0.031(4) 0.035(4) 0.029(3) 0.007(3) -0.002(3) -0.008(3)
O1 0.048(3) 0.038(3) 0.030(2) -0.006(2) 0.007(2) 0.005(2)
C6 0.023(3) 0.020(3) 0.038(3) 0.003(3) 0.002(3) 0.003(3)
C20 0.024(3) 0.030(3) 0.032(3) -0.002(3) 0.002(3) -0.009(3)
C8 0.026(3) 0.026(3) 0.040(4) 0.005(3) -0.001(3) -0.002(3)
C15 0.041(4) 0.042(4) 0.032(3) 0.002(3) -0.003(3) -0.019(4)
C7 0.025(3) 0.031(3) 0.031(3) 0.000(3) 0.001(3) -0.001(3)
C33 0.028(3) 0.029(3) 0.030(3) 0.000(3) 0.004(3) 0.000(3)
C30 0.029(4) 0.039(4) 0.040(4) -0.002(3) -0.008(3) -0.002(3)
C27 0.018(3) 0.028(3) 0.030(3) 0.002(2) 0.001(2) 0.002(2)
C32 0.033(3) 0.028(3) 0.029(3) 0.006(3) -0.002(2) -0.001(3)
C10 0.030(3) 0.038(4) 0.048(4) 0.017(4) -0.009(3) -0.001(3)
C21 0.030(4) 0.029(3) 0.027(3) 0.000(2) 0.006(3) 0.002(3)
C31 0.025(4) 0.036(4) 0.044(4) 0.002(3) 0.000(3) -0.004(3)
C22 0.032(4) 0.039(4) 0.038(4) 0.002(3) 0.004(3) 0.009(3)
C34 0.028(3) 0.034(3) 0.033(3) -0.001(3) 0.001(3) -0.002(3)
C23 0.046(4) 0.044(4) 0.049(5) -0.002(4) 0.007(4) 0.019(4)
C9 0.031(3) 0.032(4) 0.046(4) 0.011(3) -0.002(3) 0.005(3)
C38 0.033(3) 0.031(3) 0.034(3) 0.005(3) 0.004(3) 0.002(3)
C26 0.038(4) 0.026(3) 0.045(4) 0.001(3) 0.005(3) 0.005(3)
C5 0.023(3) 0.024(3) 0.037(4) 0.000(3) 0.006(3) 0.004(3)
C1S 0.036(4) 0.036(4) 0.070(5) 0.000(4) 0.001(4) -0.003(3)
C19 0.037(4) 0.041(4) 0.031(3) -0.005(3) 0.009(3) -0.008(3)
C35 0.027(4) 0.044(4) 0.043(4) -0.002(3) 0.009(3) -0.002(3)
C18 0.040(5) 0.037(4) 0.042(4) -0.004(3) 0.008(3) -0.013(3)
C29 0.031(4) 0.048(5) 0.035(4) -0.001(3) -0.004(3) -0.003(3)
C2 0.028(4) 0.032(4) 0.034(3) 0.003(3) 0.007(3) -0.001(3)
C36 0.036(4) 0.036(4) 0.042(4) 0.003(3) 0.015(3) -0.005(3)
C4 0.032(4) 0.024(3) 0.044(4) 0.002(3) 0.006(3) 0.002(3)
C28 0.029(3) 0.039(4) 0.029(3) 0.004(3) 0.002(3) 0.001(3)
C24 0.059(5) 0.038(4) 0.047(5) -0.002(3) 0.015(4) 0.018(4)
C17 0.049(4) 0.054(5) 0.027(3) -0.011(4) 0.012(3) -0.021(5)
C3 0.037(4) 0.027(3) 0.042(4) -0.007(3) 0.012(3) -0.001(3)
C37 0.051(5) 0.031(4) 0.037(4) 0.007(3) 0.016(3) 0.000(3)
C11 0.036(4) 0.044(4) 0.036(4) 0.011(3) -0.007(3) -0.011(3)
C14 0.064(5) 0.061(5) 0.024(3) -0.001(3) 0.002(3) -0.031(5)
C25 0.063(5) 0.025(4) 0.041(4) -0.002(3) 0.005(4) 0.001(4)
C13 0.047(5) 0.055(5) 0.033(4) 0.007(4) -0.012(3) -0.013(4)
C1 0.054(5) 0.038(4) 0.027(3) 0.001(3) 0.004(3) -0.001(4)

loop_
_atom_type_symbol
_atom_type_description
_atom_type_scat_dispersion_real
_atom_type_scat_dispersion_imag
_atom_type_scat_source
C C 0.0181 0.0091 'International Tables Vol C Tables 4.2.6.8 and 6.1.1.4'
H H 0.0000 0.0000 'International Tables Vol C Tables 4.2.6.8 and 6.1.1.4'
Cl Cl 0.3639 0.7018 'International Tables Vol C Tables 4.2.6.8 and 6.1.1.4'
N N 0.0311 0.0180 'International Tables Vol C Tables 4.2.6.8 and 6.1.1.4'
O O 0.0492 0.0322 'International Tables Vol C Tables 4.2.6.8 and 6.1.1.4'
P P 0.2955 0.4335 'International Tables Vol C Tables 4.2.6.8 and 6.1.1.4'
Pt Pt -4.5932 6.9264 'International Tables Vol C Tables 4.2.6.8 and 6.1.1.4'

loop_
_geom_angle_atom_site_label_1
_geom_angle_atom_site_label_2
_geom_angle_atom_site_label_3
_geom_angle
_geom_angle_site_symmetry_1
_geom_angle_site_symmetry_3
_geom_angle_publ_flag
N1 Pt1 P1 176.10(16) . . ?
N1 Pt1 C6 79.4(2) . . ?
N1 Pt1 C20 80.4(2) . . ?
C6 Pt1 P1 97.79(18) . . ?
C6 Pt1 C20 159.5(3) . . ?
C20 Pt1 P1 102.5(2) . . ?
C33 P1 Pt1 115.0(2) . . ?
C27 P1 Pt1 110.7(2) . . ?
C27 P1 C33 108.5(3) . . ?
C21 P1 Pt1 118.8(2) . . ?
C21 P1 C33 98.4(3) . . ?
C21 P1 C27 104.2(3) . . ?
C12 N1 Pt1 116.7(5) . . ?
C8 N1 Pt1 119.4(5) . . ?
C8 N1 C12 123.7(6) . . ?
C12 C16 C20 117.7(5) . . ?
C12 C16 C15 117.7(6) . . ?
C15 C16 C20 124.5(7) . . ?
N1 C12 C16 115.2(6) . . ?
N1 C12 C11 120.2(7) . . ?
C11 C12 C16 124.5(6) . . ?
C2 O1 C1 117.7(5) . . ?
C7 C6 Pt1 132.2(5) . . ?
C7 C6 C5 115.8(6) . . ?
C5 C6 Pt1 111.9(5) . . ?
C16 C20 Pt1 109.6(5) . . ?
C19 C20 Pt1 136.6(6) . . ?
C19 C20 C16 113.8(6) . . ?
N1 C8 C9 118.7(7) . . ?
N1 C8 C5 113.1(6) . . ?
C9 C8 C5 128.1(7) . . ?
C17 C15 C16 116.6(7) . . ?
C17 C15 C14 125.4(7) . . ?
C14 C15 C16 118.0(7) . . ?
C6 C7 H7 118.8 . . ?
C6 C7 C2 122.3(6) . . ?
C2 C7 H7 118.8 . . ?
C34 C33 P1 120.4(5) . . ?
C38 C33 P1 119.9(5) . . ?
C38 C33 C34 119.0(7) . . ?
C31 C30 H30 119.9 . . ?
C31 C30 C29 120.2(7) . . ?
C29 C30 H30 119.9 . . ?
C32 C27 P1 116.6(5) . . ?
C32 C27 C28 118.7(6) . . ?
C28 C27 P1 124.7(5) . . ?
C27 C32 H32 119.4 . . ?
C31 C32 C27 121.2(6) . . ?
C31 C32 H32 119.4 . . ?
C9 C10 H10 119.4 . . ?
C9 C10 C11 121.1(7) . . ?
C11 C10 H10 119.4 . . ?
C22 C21 P1 123.5(6) . . ?
C22 C21 C26 119.2(6) . . ?
C26 C21 P1 117.2(5) . . ?
C30 C31 C32 119.4(7) . . ?
C30 C31 H31 120.3 . . ?
C32 C31 H31 120.3 . . ?
C21 C22 H22 120.3 . . ?
C21 C22 C23 119.4(8) . . ?
C23 C22 H22 120.3 . . ?
C33 C34 H34 119.7 . . ?
C35 C34 C33 120.6(7) . . ?
C35 C34 H34 119.7 . . ?
C22 C23 H23 119.4 . . ?
C24 C23 C22 121.2(8) . . ?
C24 C23 H23 119.4 . . ?
C8 C9 H9 120.4 . . ?
C10 C9 C8 119.2(7) . . ?
C10 C9 H9 120.4 . . ?
C33 C38 H38 119.8 . . ?
C37 C38 C33 120.4(7) . . ?
C37 C38 H38 119.8 . . ?
C21 C26 H26 120.0 . . ?
C25 C26 C21 120.0(7) . . ?
C25 C26 H26 120.0 . . ?
C6 C5 C8 116.0(6) . . ?
C4 C5 C6 121.2(6) . . ?
C4 C5 C8 122.9(7) . . ?
Cl1S C1S Cl2S 111.3(4) . . ?
Cl1S C1S H1SA 109.4 . . ?
Cl1S C1S H1SB 109.4 . . ?
Cl2S C1S H1SA 109.4 . . ?
Cl2S C1S H1SB 109.4 . . ?
H1SA C1S H1SB 108.0 . . ?
C20 C19 H19 118.3 . . ?
C20 C19 C18 123.3(7) . . ?
C18 C19 H19 118.3 . . ?
C34 C35 H35 120.1 . . ?
C36 C35 C34 119.8(7) . . ?
C36 C35 H35 120.1 . . ?
C19 C18 H18 119.5 . . ?
C17 C18 C19 121.0(8) . . ?
C17 C18 H18 119.5 . . ?
C30 C29 H29 120.1 . . ?
C28 C29 C30 119.8(7) . . ?
C28 C29 H29 120.1 . . ?
O1 C2 C7 124.3(6) . . ?
O1 C2 C3 115.6(6) . . ?
C3 C2 C7 120.1(7) . . ?
C35 C36 H36 119.7 . . ?
C35 C36 C37 120.6(7) . . ?
C37 C36 H36 119.7 . . ?
C5 C4 H4 120.0 . . ?
C3 C4 C5 119.9(7) . . ?
C3 C4 H4 120.0 . . ?
C27 C28 H28 119.7 . . ?
C29 C28 C27 120.6(7) . . ?
C29 C28 H28 119.7 . . ?
C23 C24 H24 120.2 . . ?
C23 C24 C25 119.7(8) . . ?
C25 C24 H24 120.2 . . ?
C15 C17 H17 119.7 . . ?
C18 C17 C15 120.7(6) . . ?
C18 C17 H17 119.7 . . ?
C2 C3 H3 119.7 . . ?
C4 C3 C2 120.6(6) . . ?
C4 C3 H3 119.7 . . ?
C38 C37 C36 119.5(7) . . ?
C38 C37 H37 120.3 . . ?
C36 C37 H37 120.3 . . ?
C12 C11 C13 115.9(8) . . ?
C10 C11 C12 116.9(7) . . ?
C10 C11 C13 127.1(7) . . ?
C15 C14 H14 118.3 . . ?
C13 C14 C15 123.4(7) . . ?
C13 C14 H14 118.3 . . ?
C26 C25 H25 119.8 . . ?
C24 C25 C26 120.4(8) . . ?
C24 C25 H25 119.8 . . ?
C11 C13 H13 119.8 . . ?
C14 C13 C11 120.4(7) . . ?
C14 C13 H13 119.8 . . ?
O1 C1 H1A 109.5 . . ?
O1 C1 H1B 109.5 . . ?
O1 C1 H1C 109.5 . . ?
H1A C1 H1B 109.5 . . ?
H1A C1 H1C 109.5 . . ?
H1B C1 H1C 109.5 . . ?

loop_
_geom_bond_atom_site_label_1
_geom_bond_atom_site_label_2
_geom_bond_distance
_geom_bond_site_symmetry_2
_geom_bond_publ_flag
Pt1 P1 2.2176(15) . ?
Pt1 N1 2.032(6) . ?
Pt1 C6 2.064(7) . ?
Pt1 C20 2.101(7) . ?
P1 C33 1.822(7) . ?
P1 C27 1.819(6) . ?
P1 C21 1.815(7) . ?
Cl1S C1S 1.760(9) . ?
Cl2S C1S 1.767(9) . ?
N1 C12 1.357(8) . ?
N1 C8 1.325(9) . ?
C16 C12 1.416(10) . ?
C16 C20 1.448(9) . ?
C16 C15 1.421(9) . ?
C12 C11 1.407(10) . ?
O1 C2 1.378(8) . ?
O1 C1 1.437(9) . ?
C6 C7 1.394(9) . ?
C6 C5 1.448(9) . ?
C20 C19 1.367(10) . ?
C8 C9 1.410(10) . ?
C8 C5 1.460(9) . ?
C15 C17 1.417(12) . ?
C15 C14 1.418(12) . ?
C7 H7 0.9500 . ?
C7 C2 1.400(10) . ?
C33 C34 1.396(10) . ?
C33 C38 1.396(9) . ?
C30 H30 0.9500 . ?
C30 C31 1.387(10) . ?
C30 C29 1.396(10) . ?
C27 C32 1.394(9) . ?
C27 C28 1.395(9) . ?
C32 H32 0.9500 . ?
C32 C31 1.388(10) . ?
C10 H10 0.9500 . ?
C10 C9 1.389(12) . ?
C10 C11 1.402(12) . ?
C21 C22 1.386(10) . ?
C21 C26 1.401(10) . ?
C31 H31 0.9500 . ?
C22 H22 0.9500 . ?
C22 C23 1.400(10) . ?
C34 H34 0.9500 . ?
C34 C35 1.385(10) . ?
C23 H23 0.9500 . ?
C23 C24 1.367(13) . ?
C9 H9 0.9500 . ?
C38 H38 0.9500 . ?
C38 C37 1.387(10) . ?
C26 H26 0.9500 . ?
C26 C25 1.393(10) . ?
C5 C4 1.406(9) . ?
C1S H1SA 0.9900 . ?
C1S H1SB 0.9900 . ?
C19 H19 0.9500 . ?
C19 C18 1.433(10) . ?
C35 H35 0.9500 . ?
C35 C36 1.373(11) . ?
C18 H18 0.9500 . ?
C18 C17 1.342(12) . ?
C29 H29 0.9500 . ?
C29 C28 1.386(10) . ?
C2 C3 1.382(10) . ?
C36 H36 0.9500 . ?
C36 C37 1.396(11) . ?
C4 H4 0.9500 . ?
C4 C3 1.370(11) . ?
C28 H28 0.9500 . ?
C24 H24 0.9500 . ?
C24 C25 1.376(12) . ?
C17 H17 0.9500 . ?
C3 H3 0.9500 . ?
C37 H37 0.9500 . ?
C11 C13 1.436(11) . ?
C14 H14 0.9500 . ?
C14 C13 1.370(13) . ?
C25 H25 0.9500 . ?
C13 H13 0.9500 . ?
C1 H1A 0.9800 . ?
C1 H1B 0.9800 . ?
C1 H1C 0.9800 . ?

loop_
_geom_torsion_atom_site_label_1
_geom_torsion_atom_site_label_2
_geom_torsion_atom_site_label_3
_geom_torsion_atom_site_label_4
_geom_torsion
_geom_torsion_site_symmetry_1
_geom_torsion_site_symmetry_2
_geom_torsion_site_symmetry_3
_geom_torsion_site_symmetry_4
_geom_torsion_publ_flag
Pt1 P1 C33 C34 0.9(7) . . . . ?
Pt1 P1 C33 C38 171.6(5) . . . . ?
Pt1 P1 C27 C32 -45.7(6) . . . . ?
Pt1 P1 C27 C28 135.5(5) . . . . ?
Pt1 P1 C21 C22 106.6(6) . . . . ?
Pt1 P1 C21 C26 -71.4(6) . . . . ?
Pt1 N1 C12 C16 -4.7(8) . . . . ?
Pt1 N1 C12 C11 177.5(5) . . . . ?
Pt1 N1 C8 C9 -177.3(5) . . . . ?
Pt1 N1 C8 C5 4.3(8) . . . . ?
Pt1 C6 C7 C2 176.2(5) . . . . ?
Pt1 C6 C5 C8 1.6(8) . . . . ?
Pt1 C6 C5 C4 -177.9(5) . . . . ?
Pt1 C20 C19 C18 177.7(6) . . . . ?
P1 C33 C34 C35 169.3(5) . . . . ?
P1 C33 C38 C37 -169.1(5) . . . . ?
P1 C27 C32 C31 -179.1(6) . . . . ?
P1 C27 C28 C29 179.9(6) . . . . ?
P1 C21 C22 C23 -179.2(6) . . . . ?
P1 C21 C26 C25 179.9(6) . . . . ?
N1 C12 C11 C10 -1.9(11) . . . . ?
N1 C12 C11 C13 179.3(6) . . . . ?
N1 C8 C9 C10 1.9(11) . . . . ?
N1 C8 C5 C6 -3.8(10) . . . . ?
N1 C8 C5 C4 175.7(6) . . . . ?
C16 C12 C11 C10 -179.5(6) . . . . ?
C16 C12 C11 C13 1.7(11) . . . . ?
C16 C20 C19 C18 -3.5(10) . . . . ?
C16 C15 C17 C18 -3.7(10) . . . . ?
C16 C15 C14 C13 1.2(11) . . . . ?
C12 N1 C8 C9 -2.3(10) . . . . ?
C12 N1 C8 C5 179.3(6) . . . . ?
C12 C16 C20 Pt1 4.1(7) . . . . ?
C12 C16 C20 C19 -175.0(6) . . . . ?
C12 C16 C15 C17 178.5(6) . . . . ?
C12 C16 C15 C14 -1.1(9) . . . . ?
C12 C11 C13 C14 -1.6(11) . . . . ?
O1 C2 C3 C4 -177.4(7) . . . . ?
C6 C7 C2 O1 178.2(6) . . . . ?
C6 C7 C2 C3 -0.6(11) . . . . ?
C6 C5 C4 C3 2.3(10) . . . . ?
C20 C16 C12 N1 0.1(9) . . . . ?
C20 C16 C12 C11 177.8(7) . . . . ?
C20 C16 C15 C17 0.4(10) . . . . ?
C20 C16 C15 C14 -179.2(7) . . . . ?
C20 C19 C18 C17 0.5(12) . . . . ?
C8 N1 C12 C16 -179.8(6) . . . . ?
C8 N1 C12 C11 2.3(10) . . . . ?
C8 C5 C4 C3 -177.1(7) . . . . ?
C15 C16 C12 N1 -178.0(6) . . . . ?
C15 C16 C12 C11 -0.3(10) . . . . ?
C15 C16 C20 Pt1 -177.9(5) . . . . ?
C15 C16 C20 C19 3.0(9) . . . . ?
C15 C14 C13 C11 0.3(12) . . . . ?
C7 C6 C5 C8 178.1(6) . . . . ?
C7 C6 C5 C4 -1.4(10) . . . . ?
C7 C2 C3 C4 1.5(11) . . . . ?
C33 P1 C27 C32 -172.7(5) . . . . ?
C33 P1 C27 C28 8.4(7) . . . . ?
C33 P1 C21 C22 -128.8(6) . . . . ?
C33 P1 C21 C26 53.2(6) . . . . ?
C33 C34 C35 C36 -0.3(11) . . . . ?
C33 C38 C37 C36 -0.3(11) . . . . ?
C30 C29 C28 C27 -1.7(11) . . . . ?
C27 P1 C33 C34 125.4(6) . . . . ?
C27 P1 C33 C38 -63.8(6) . . . . ?
C27 P1 C21 C22 -17.1(7) . . . . ?
C27 P1 C21 C26 164.8(5) . . . . ?
C27 C32 C31 C30 -0.3(11) . . . . ?
C32 C27 C28 C29 1.1(10) . . . . ?
C10 C11 C13 C14 179.7(8) . . . . ?
C21 P1 C33 C34 -126.4(6) . . . . ?
C21 P1 C33 C38 44.3(6) . . . . ?
C21 P1 C27 C32 83.2(6) . . . . ?
C21 P1 C27 C28 -95.7(6) . . . . ?
C21 C22 C23 C24 0.3(12) . . . . ?
C21 C26 C25 C24 -1.4(12) . . . . ?
C31 C30 C29 C28 1.3(11) . . . . ?
C22 C21 C26 C25 1.7(11) . . . . ?
C22 C23 C24 C25 0.0(13) . . . . ?
C34 C33 C38 C37 1.8(10) . . . . ?
C34 C35 C36 C37 1.8(12) . . . . ?
C23 C24 C25 C26 0.5(13) . . . . ?
C9 C8 C5 C6 178.1(7) . . . . ?
C9 C8 C5 C4 -2.5(12) . . . . ?
C9 C10 C11 C12 1.6(11) . . . . ?
C9 C10 C11 C13 -179.8(8) . . . . ?
C38 C33 C34 C35 -1.5(10) . . . . ?
C26 C21 C22 C23 -1.2(11) . . . . ?
C5 C6 C7 C2 0.5(10) . . . . ?
C5 C8 C9 C10 179.9(7) . . . . ?
C5 C4 C3 C2 -2.3(11) . . . . ?
C19 C18 C17 C15 3.4(12) . . . . ?
C35 C36 C37 C38 -1.5(12) . . . . ?
C29 C30 C31 C32 -0.3(11) . . . . ?
C28 C27 C32 C31 -0.1(10) . . . . ?
C17 C15 C14 C13 -178.4(7) . . . . ?
C11 C10 C9 C8 -1.6(11) . . . . ?
C14 C15 C17 C18 175.9(7) . . . . ?
C1 O1 C2 C7 -0.6(10) . . . . ?
C1 O1 C2 C3 178.3(7) . . . . ?

loop_
_twin_individual_id
_twin_individual_mass_fraction_refined
1 0.748(12)
2 0.252(12)
